data_2220168
loop_
_publ_author_name
'Dehua, Zhang'
'Xiaoyan, Zhang'

_publ_section_title
;
 (<i>Z</i>)-Ethyl
 3-(4-chlorophenyl)-2-cyano-3-(2,6-difluorobenzamido)acrylate
;
_journal_coeditor_code FL2223
_journal_issue 12
_journal_name_full 'Acta Crystallographica Section E'
_journal_page_first o2254
_journal_paper_doi 10.1107/S1600536808034818
_journal_volume 64
_journal_year 2008
_chemical_formula_iupac 'C19 H13 Cl F2 N2 O3'
_chemical_formula_moiety 'C19 H13 Cl F2 N2 O3'
_chemical_formula_sum 'C19 H13 Cl F2 N2 O3'
_chemical_formula_weight 390.76
_chemical_name_systematic
;
(<i>Z</i>)-Ethyl 3-(4-chlorophenyl)-2-cyano-3-(2,6-difluorobenzamido)acrylate
;
_space_group_IT_number 2
_symmetry_cell_setting triclinic
_symmetry_space_group_name_Hall '-P 1'
_symmetry_space_group_name_H-M 'P -1'
_atom_sites_solution_hydrogens geom
_atom_sites_solution_primary direct
_atom_sites_solution_secondary difmap
_audit_creation_method SHELXL-97
_cell_angle_alpha 91.9710(10)
_cell_angle_beta 110.0940(10)
_cell_angle_gamma 91.4490(10)
_cell_formula_units_Z 2
_cell_length_a 8.919(5)
_cell_length_b 9.7560(6)
_cell_length_c 11.2717(7)
_cell_measurement_reflns_used 2672
_cell_measurement_temperature 298(2)
_cell_measurement_theta_max 26.82
_cell_measurement_theta_min 2.43
_cell_volume 919.8(5)
_computing_cell_refinement 'SMART (Bruker, 1998)'
_computing_data_collection 'SMART (Bruker, 1998)'
_computing_data_reduction 'SAINT (Bruker, 1999)'
_computing_molecular_graphics 'SHELXTL (Sheldrick, 2008)'
_computing_publication_material 'SHELXTL (Sheldrick, 2008)'
_computing_structure_refinement 'SHELXL97 (Sheldrick, 2008)'
_computing_structure_solution 'SHELXS97 (Sheldrick, 2008)'
_diffrn_ambient_temperature 298(2)
_diffrn_measured_fraction_theta_full 0.984
_diffrn_measured_fraction_theta_max 0.984
_diffrn_measurement_device_type 'Bruker SMART CCD area-detector'
_diffrn_measurement_method '\f and \w'
_diffrn_radiation_monochromator graphite
_diffrn_radiation_source 'fine-focus sealed tube'
_diffrn_radiation_type MoK\a
_diffrn_radiation_wavelength 0.71073
_diffrn_reflns_av_R_equivalents 0.0532
_diffrn_reflns_av_sigmaI/netI 0.0482
_diffrn_reflns_limit_h_max 9
_diffrn_reflns_limit_h_min -10
_diffrn_reflns_limit_k_max 12
_diffrn_reflns_limit_k_min -12
_diffrn_reflns_limit_l_max 13
_diffrn_reflns_limit_l_min -10
_diffrn_reflns_number 7196
_diffrn_reflns_theta_full 26.00
_diffrn_reflns_theta_max 26.00
_diffrn_reflns_theta_min 1.93
_exptl_absorpt_coefficient_mu 0.249
_exptl_absorpt_correction_type none
_exptl_crystal_colour colorless
_exptl_crystal_density_diffrn 1.411
_exptl_crystal_density_method 'not measured'
_exptl_crystal_description block
_exptl_crystal_F_000 400
_exptl_crystal_size_max 0.23
_exptl_crystal_size_mid 0.20
_exptl_crystal_size_min 0.10
_refine_diff_density_max 0.221
_refine_diff_density_min -0.313
_refine_ls_extinction_method none
_refine_ls_goodness_of_fit_ref 1.102
_refine_ls_hydrogen_treatment constr
_refine_ls_matrix_type full
_refine_ls_number_parameters 265
_refine_ls_number_reflns 3556
_refine_ls_number_restraints 6
_refine_ls_restrained_S_all 1.168
_refine_ls_R_factor_all 0.0704
_refine_ls_R_factor_gt 0.0516
_refine_ls_shift/su_max 0.000
_refine_ls_shift/su_mean 0.000
_refine_ls_structure_factor_coef Fsqd
_refine_ls_weighting_details 'calc w=1/[\s^2^(Fo^2^)+(0.0794P)^2^+0.0184P] where P=(Fo^2^+2Fc^2^)/3'
_refine_ls_weighting_scheme calc
_refine_ls_wR_factor_gt 0.1423
_refine_ls_wR_factor_ref 0.1543
_reflns_number_gt 2524
_reflns_number_total 3556
_reflns_threshold_expression I>2\s(I)
_cod_data_source_file fl2223.cif
_cod_data_source_block I
_cod_depositor_comments
;
The following automatic conversions were performed:
'_symmetry_cell_setting' value 'Triclinic' changed to 'triclinic'
according to '/home/saulius/struct/CIF-dictionaries/cif_core.dic'
dictionary named 'cif_core.dic' version 2.4.1 from 2010-06-29.

Automatic conversion script
Id: cif_fix_enum 1527 2010-12-29 10:47:43Z saulius 

The following automatic conversions were performed:

'_symmetry_cell_setting' value 'Triclinic' changed to 'triclinic'
according to /home/saulius/struct/CIF-dictionaries/cif_core.dic
dictionary named 'cif_core.dic' version 2.4.1 from 2010-06-29.

Automatic conversion script
Id: cif_fix_values 1715 2011-07-08 13:25:40Z adriana 
;
_cod_original_cell_volume 919.9(5)
_cod_database_code 2220168
_cod_database_fobs_code 2220168

loop_
_symmetry_equiv_pos_as_xyz
'x, y, z'
'-x, -y, -z'

loop_
_atom_site_type_symbol
_atom_site_label
_atom_site_fract_x
_atom_site_fract_y
_atom_site_fract_z
_atom_site_U_iso_or_equiv
_atom_site_adp_type
_atom_site_calc_flag
_atom_site_refinement_flags
_atom_site_occupancy
_atom_site_disorder_assembly
_atom_site_disorder_group
C C1 0.7937(2) 0.8595(2) 0.98955(19) 0.0535(5) Uani d . 1 . .
C C2 0.9102(3) 0.7653(3) 1.0005(2) 0.0732(7) Uani d . 1 . .
C C3 1.0531(3) 0.7682(3) 1.0992(3) 0.0838(8) Uani d . 1 . .
H H3 1.1291 0.7036 1.1024 0.101 Uiso calc R 1 . .
C C4 1.0803(3) 0.8678(3) 1.1917(3) 0.0803(8) Uani d . 1 . .
H H4 1.1756 0.8699 1.2601 0.096 Uiso calc R 1 . .
C C5 0.9711(3) 0.9653(3) 1.1869(2) 0.0751(7) Uani d . 1 . .
H H5 0.9911 1.0336 1.2506 0.090 Uiso calc R 1 . .
C C6 0.8309(3) 0.9595(2) 1.0850(2) 0.0595(6) Uani d . 1 . .
C C7 0.6359(3) 0.8440(2) 0.8831(2) 0.0559(5) Uani d . 1 . .
C C8 0.4458(2) 0.97457(19) 0.71787(19) 0.0488(5) Uani d . 1 . .
C C9 0.3884(2) 0.85359(19) 0.62766(19) 0.0502(5) Uani d . 1 . .
C C10 0.2296(3) 0.8088(2) 0.5863(2) 0.0622(6) Uani d . 1 . .
H H10 0.1586 0.8521 0.6180 0.075 Uiso calc R 1 . .
C C11 0.1759(3) 0.7012(2) 0.4989(2) 0.0750(8) Uani d . 1 . .
H H11 0.0695 0.6703 0.4725 0.090 Uiso calc R 1 . .
C C12 0.2800(4) 0.6397(2) 0.4511(2) 0.0769(8) Uani d . 1 . .
C C13 0.4383(3) 0.6827(2) 0.4905(2) 0.0755(7) Uani d . 1 . .
H H13 0.5082 0.6400 0.4573 0.091 Uiso calc R 1 . .
C C14 0.4923(3) 0.7894(2) 0.5793(2) 0.0621(6) Uani d . 1 . .
H H14 0.5994 0.8184 0.6069 0.074 Uiso calc R 1 . .
C C15 0.3749(2) 1.09761(19) 0.6912(2) 0.0513(5) Uani d . 1 . .
C C16 0.2483(2) 1.1126(2) 0.5730(2) 0.0560(5) Uani d . 1 . .
C C17 0.4278(3) 1.2223(2) 0.7746(2) 0.0620(6) Uani d . 1 A .
C C18 0.3811(12) 1.4663(7) 0.7837(10) 0.068(2) Uani d PD 0.523(18) A 1
H H18A 0.3563 1.5287 0.7150 0.081 Uiso calc PR 0.523(18) A 1
H H18B 0.4946 1.4746 0.8316 0.081 Uiso calc PR 0.523(18) A 1
C C19 0.2853(15) 1.4949(11) 0.8666(11) 0.092(3) Uani d PD 0.523(18) A 1
H H19A 0.1736 1.4875 0.8169 0.138 Uiso calc PR 0.523(18) A 1
H H19B 0.3120 1.5860 0.9044 0.138 Uiso calc PR 0.523(18) A 1
H H19C 0.3087 1.4296 0.9317 0.138 Uiso calc PR 0.523(18) A 1
H H18C 0.3968 1.4029 0.9188 0.105 Uiso calc PR 0.477(18) A 2
H H18D 0.4638 1.4940 0.8343 0.105 Uiso calc PR 0.477(18) A 2
H H19D 0.1927 1.5423 0.7192 0.136 Uiso calc PR 0.477(18) A 2
H H19E 0.2613 1.6103 0.8561 0.136 Uiso calc PR 0.477(18) A 2
H H19F 0.1498 1.4776 0.8294 0.136 Uiso calc PR 0.477(18) A 2
Cl Cl1 0.21456(12) 0.50444(8) 0.33944(8) 0.1331(5) Uani d . 1 . .
F F1 0.72205(17) 1.05606(16) 1.07956(13) 0.0850(5) Uani d . 1 . .
F F2 0.8855(2) 0.66854(19) 0.90845(19) 0.1238(7) Uani d . 1 . .
N N1 0.57876(19) 0.96329(16) 0.82386(16) 0.0544(5) Uani d . 1 . .
H H1 0.6319 1.0382 0.8567 0.065 Uiso calc R 1 . .
N N2 0.1517(2) 1.1285(2) 0.4780(2) 0.0741(6) Uani d . 1 . .
O O1 0.5673(2) 0.73410(15) 0.85157(17) 0.0825(6) Uani d . 1 . .
O O2 0.5482(2) 1.23045(16) 0.86745(17) 0.0837(6) Uani d . 1 . .
O O3 0.3324(2) 1.32363(15) 0.73535(19) 0.0887(6) Uani d D 1 . .

loop_
_atom_site_aniso_label
_atom_site_aniso_U_11
_atom_site_aniso_U_22
_atom_site_aniso_U_33
_atom_site_aniso_U_12
_atom_site_aniso_U_13
_atom_site_aniso_U_23
C1 0.0522(12) 0.0567(11) 0.0446(11) -0.0027(9) 0.0076(9) 0.0076(9)
C2 0.0721(16) 0.0698(14) 0.0661(16) 0.0128(12) 0.0083(13) 0.0047(12)
C3 0.0652(16) 0.0906(18) 0.082(2) 0.0167(13) 0.0062(15) 0.0179(16)
C4 0.0527(14) 0.111(2) 0.0633(16) -0.0062(14) 0.0010(12) 0.0252(15)
C5 0.0707(16) 0.0961(18) 0.0465(14) -0.0138(14) 0.0067(12) -0.0015(12)
C6 0.0531(13) 0.0744(14) 0.0479(12) -0.0006(10) 0.0138(10) 0.0029(10)
C7 0.0562(12) 0.0551(11) 0.0467(12) -0.0040(9) 0.0056(10) 0.0024(9)
C8 0.0412(10) 0.0534(10) 0.0477(12) -0.0037(8) 0.0106(9) -0.0004(9)
C9 0.0500(11) 0.0491(10) 0.0445(11) 0.0017(8) 0.0076(9) 0.0003(8)
C10 0.0521(12) 0.0533(11) 0.0711(15) 0.0009(9) 0.0098(11) -0.0098(10)
C11 0.0645(15) 0.0569(13) 0.0773(17) 0.0016(11) -0.0080(13) -0.0112(12)
C12 0.0947(19) 0.0522(12) 0.0568(15) 0.0208(12) -0.0091(13) -0.0072(11)
C13 0.095(2) 0.0717(15) 0.0563(15) 0.0297(14) 0.0200(14) -0.0033(12)
C14 0.0616(14) 0.0673(13) 0.0572(14) 0.0130(11) 0.0197(11) 0.0023(11)
C15 0.0438(11) 0.0514(11) 0.0498(12) -0.0033(8) 0.0056(9) -0.0014(9)
C16 0.0464(12) 0.0516(11) 0.0612(14) 0.0009(9) 0.0076(11) -0.0018(10)
C17 0.0554(13) 0.0512(11) 0.0671(15) -0.0036(10) 0.0063(12) -0.0033(10)
C18 0.084(4) 0.037(3) 0.067(5) -0.004(3) 0.007(4) 0.001(3)
C19 0.102(8) 0.082(6) 0.082(6) -0.018(5) 0.022(5) -0.025(5)
Cl1 0.1606(9) 0.0804(5) 0.0965(6) 0.0416(5) -0.0328(6) -0.0442(4)
F1 0.0830(10) 0.0996(10) 0.0646(9) 0.0167(8) 0.0164(8) -0.0169(8)
F2 0.1283(15) 0.1036(12) 0.1083(14) 0.0450(11) 0.0014(11) -0.0327(11)
N1 0.0465(10) 0.0488(9) 0.0534(11) -0.0040(7) -0.0005(8) -0.0004(8)
N2 0.0581(12) 0.0760(13) 0.0698(14) 0.0017(10) -0.0014(11) 0.0026(10)
O1 0.0875(12) 0.0556(9) 0.0744(12) -0.0176(8) -0.0097(9) 0.0096(8)
O2 0.0777(11) 0.0612(9) 0.0783(12) -0.0010(8) -0.0145(10) -0.0155(8)
O3 0.0693(11) 0.0497(9) 0.1138(15) 0.0055(7) -0.0093(10) -0.0193(9)

loop_
_atom_type_symbol
_atom_type_description
_atom_type_scat_dispersion_real
_atom_type_scat_dispersion_imag
_atom_type_scat_source
C C 0.0033 0.0016 'International Tables Vol C Tables 4.2.6.8 and 6.1.1.4'
H H 0.0000 0.0000 'International Tables Vol C Tables 4.2.6.8 and 6.1.1.4'
N N 0.0061 0.0033 'International Tables Vol C Tables 4.2.6.8 and 6.1.1.4'
O O 0.0106 0.0060 'International Tables Vol C Tables 4.2.6.8 and 6.1.1.4'
F F 0.0171 0.0103 'International Tables Vol C Tables 4.2.6.8 and 6.1.1.4'
Cl Cl 0.1484 0.1585 'International Tables Vol C Tables 4.2.6.8 and 6.1.1.4'

loop_
_geom_angle_atom_site_label_1
_geom_angle_atom_site_label_2
_geom_angle_atom_site_label_3
_geom_angle
C6 C1 C2 115.1(2)
C6 C1 C7 124.45(19)
C2 C1 C7 120.34(19)
F2 C2 C3 117.8(2)
F2 C2 C1 118.6(2)
C3 C2 C1 123.6(2)
C4 C3 C2 118.2(3)
C4 C3 H3 120.9
C2 C3 H3 120.9
C3 C4 C5 121.6(2)
C3 C4 H4 119.2
C5 C4 H4 119.2
C4 C5 C6 118.1(2)
C4 C5 H5 121.0
C6 C5 H5 121.0
F1 C6 C1 118.17(18)
F1 C6 C5 118.3(2)
C1 C6 C5 123.5(2)
O1 C7 N1 123.20(19)
O1 C7 C1 121.33(19)
N1 C7 C1 115.46(16)
C15 C8 N1 120.33(16)
C15 C8 C9 120.59(17)
N1 C8 C9 118.91(17)
C14 C9 C10 119.25(19)
C14 C9 C8 119.85(19)
C10 C9 C8 120.82(18)
C11 C10 C9 120.6(2)
C11 C10 H10 119.7
C9 C10 H10 119.7
C12 C11 C10 119.4(2)
C12 C11 H11 120.3
C10 C11 H11 120.3
C11 C12 C13 121.0(2)
C11 C12 Cl1 120.3(2)
C13 C12 Cl1 118.7(2)
C14 C13 C12 119.5(2)
C14 C13 H13 120.3
C12 C13 H13 120.3
C13 C14 C9 120.3(2)
C13 C14 H14 119.9
C9 C14 H14 119.9
C8 C15 C16 119.88(17)
C8 C15 C17 123.52(18)
C16 C15 C17 116.48(17)
N2 C16 C15 177.2(2)
O2 C17 O3 124.01(19)
O2 C17 C15 123.6(2)
O3 C17 C15 112.34(18)
O3 C18 C19 103.8(6)
O3 C18 H18A 111.0
C19 C18 H18A 111.0
O3 C18 H18B 111.0
C19 C18 H18B 111.0
H18A C18 H18B 109.0
C8 N1 C7 126.72(16)
C8 N1 H1 116.6
C7 N1 H1 116.6
C17 O3 C18 121.6(5)
C17 O3 C18' 110.6(4)
C18 O3 C18' 26.1(5)

loop_
_geom_bond_atom_site_label_1
_geom_bond_atom_site_label_2
_geom_bond_distance
C1 C6 1.372(3)
C1 C2 1.382(3)
C1 C7 1.504(3)
C2 F2 1.335(3)
C2 C3 1.373(3)
C3 C4 1.355(4)
C3 H3 0.9300
C4 C5 1.368(4)
C4 H4 0.9300
C5 C6 1.375(3)
C5 H5 0.9300
C6 F1 1.358(3)
C7 O1 1.200(2)
C7 N1 1.382(3)
C8 C15 1.365(3)
C8 N1 1.374(2)
C8 C9 1.489(3)
C9 C14 1.379(3)
C9 C10 1.384(3)
C10 C11 1.372(3)
C10 H10 0.9300
C11 C12 1.365(4)
C11 H11 0.9300
C12 C13 1.376(4)
C12 Cl1 1.734(2)
C13 C14 1.374(3)
C13 H13 0.9300
C14 H14 0.9300
C15 C16 1.435(3)
C15 C17 1.474(3)
C16 N2 1.139(3)
C17 O2 1.214(3)
C17 O3 1.308(3)
C18 O3 1.475(6)
C18 C19 1.491(8)
C18 H18A 0.9700
C18 H18B 0.9700
C19 H19A 0.9600
C19 H19B 0.9600
C19 H19C 0.9600
N1 H1 0.8600

loop_
_geom_hbond_atom_site_label_D
_geom_hbond_atom_site_label_H
_geom_hbond_atom_site_label_A
_geom_hbond_site_symmetry_A
_geom_hbond_distance_DH
_geom_hbond_distance_HA
_geom_hbond_distance_DA
_geom_hbond_angle_DHA
N1 H1 O2 . 0.86 2.05 2.674(2) 128.6
N1 H1 F1 . 0.86 2.36 2.827(2) 114.7
C18 H18B O1 1_565 0.97 2.58 2.990(7) 105.6
C10 H10 N2 2_576 0.93 2.62 3.302(3) 130.9
C5 H5 N2 1_656 0.93 2.59 3.432(3) 150.2
